data_4348570
loop_
_publ_author_name
'Chen, Yuxiang'
'Fang, Wenjuan'
'Wang, Kang'
'Liu, Wei'
'Jiang, Jianzhuang'

_publ_section_title
;
 Nonperipheral Tetrakis(dibutylamino)phthalocyanines. New Types of
 1,8,15,22-Tetrakis(substituted)phthalocyanine Isomers.
;
_journal_issue 18
_journal_name_full 'Inorganic chemistry'
_journal_page_first 9289
_journal_page_last 9296
_journal_paper_doi 10.1021/acs.inorgchem.6b01371
_journal_volume 55
_journal_year 2016
_chemical_formula_sum 'C64 H84 N12 Ni'
_chemical_formula_weight 1080.14
_space_group_IT_number 14
_space_group_name_Hall '-P 2ybc'
_space_group_name_H-M_alt 'P 1 21/c 1'
_symmetry_cell_setting monoclinic
_symmetry_space_group_name_H-M 'P 1 21/c 1'
_atom_sites_solution_hydrogens geom
_atom_sites_solution_primary direct
_atom_sites_solution_secondary difmap
_audit_creation_method SHELXL-97
_cell_angle_alpha 90.00
_cell_angle_beta 92.4140(10)
_cell_angle_gamma 90.00
_cell_formula_units_Z 2
_cell_length_a 12.2314(2)
_cell_length_b 15.5267(2)
_cell_length_c 15.3175(2)
_cell_measurement_reflns_used 4196
_cell_measurement_temperature 150.0
_cell_measurement_theta_max 67.1836
_cell_measurement_theta_min 2.8850
_cell_volume 2906.42(7)
_computing_cell_refinement 'Bruker FRAMBO'
_computing_data_collection 'Bruker FRAMBO'
_computing_data_reduction 'Bruker SAINT'
_computing_molecular_graphics 'Bruker SHELXTL'
_computing_publication_material 'Bruker SHELXTL'
_computing_structure_refinement 'SHELXL-97 (Sheldrick, 1997)'
_computing_structure_solution 'SHELXS-97 (Sheldrick, 1990)'
_diffrn_ambient_temperature 150.0
_diffrn_measured_fraction_theta_full 0.995
_diffrn_measured_fraction_theta_max 0.995
_diffrn_measurement_device_type 'Xcalibur, Eos, Gemini'
_diffrn_measurement_method '\w scans'
_diffrn_radiation_monochromator graphite
_diffrn_radiation_source 'fine-focus sealed tube'
_diffrn_radiation_type CuK\a
_diffrn_radiation_wavelength 1.54178
_diffrn_reflns_av_R_equivalents 0.0137
_diffrn_reflns_av_sigmaI/netI 0.0194
_diffrn_reflns_limit_h_max 14
_diffrn_reflns_limit_h_min -14
_diffrn_reflns_limit_k_max 17
_diffrn_reflns_limit_k_min -18
_diffrn_reflns_limit_l_max 17
_diffrn_reflns_limit_l_min -11
_diffrn_reflns_number 8662
_diffrn_reflns_theta_full 65.00
_diffrn_reflns_theta_max 65.00
_diffrn_reflns_theta_min 3.62
_exptl_absorpt_coefficient_mu 0.870
_exptl_absorpt_correction_T_max 1.00000
_exptl_absorpt_correction_T_min 0.91652
_exptl_absorpt_correction_type multi-scan
_exptl_crystal_colour green
_exptl_crystal_density_diffrn 1.234
_exptl_crystal_density_method 'not measured'
_exptl_crystal_description block
_exptl_crystal_F_000 1160
_refine_diff_density_max 0.718
_refine_diff_density_min -0.613
_refine_diff_density_rms 0.056
_refine_ls_extinction_method none
_refine_ls_goodness_of_fit_ref 1.043
_refine_ls_hydrogen_treatment mixed
_refine_ls_matrix_type full
_refine_ls_number_parameters 365
_refine_ls_number_reflns 4921
_refine_ls_number_restraints 14
_refine_ls_restrained_S_all 1.117
_refine_ls_R_factor_all 0.0674
_refine_ls_R_factor_gt 0.0625
_refine_ls_shift/su_max 0.000
_refine_ls_shift/su_mean 0.000
_refine_ls_structure_factor_coef Fsqd
_refine_ls_weighting_details 'calc w=1/[\s^2^(Fo^2^)+(0.0916P)^2^+2.3330P] where P=(Fo^2^+2Fc^2^)/3'
_refine_ls_weighting_scheme calc
_refine_ls_wR_factor_gt 0.1676
_refine_ls_wR_factor_ref 0.1719
_reflns_number_gt 4387
_reflns_number_total 4921
_reflns_threshold_expression >2sigma(I)
_cod_data_source_file ic6b01371_si_004.cif
_cod_data_source_block ni
_cod_database_code 4348570

loop_
_symmetry_equiv_pos_as_xyz
'x, y, z'
'-x, y+1/2, -z+1/2'
'-x, -y, -z'
'x, -y-1/2, z-1/2'

loop_
_atom_site_label
_atom_site_type_symbol
_atom_site_fract_x
_atom_site_fract_y
_atom_site_fract_z
_atom_site_U_iso_or_equiv
_atom_site_adp_type
_atom_site_occupancy
_atom_site_symmetry_multiplicity
_atom_site_calc_flag
_atom_site_refinement_flags
_atom_site_disorder_assembly
_atom_site_disorder_group
H2 H 0.4444(19) 0.1673(7) 0.3656(18) 0.041(9) Uiso 1 1 d D . .
H1 H 0.459(3) 0.233(2) 0.2844(12) 0.063(10) Uiso 1 1 d D . .
Ni1 Ni 1.0000 0.0000 0.5000 0.0396(2) Uani 1 2 d S . .
N2 N 0.87885(18) 0.01106(16) 0.41833(14) 0.0417(5) Uani 1 1 d . . .
N3 N 0.96947(17) 0.11107(16) 0.54493(14) 0.0420(5) Uani 1 1 d . . .
N6 N 0.88655(18) -0.12574(17) 0.34338(14) 0.0457(6) Uani 1 1 d . . .
C4 C 0.8453(2) -0.0489(2) 0.35765(17) 0.0443(7) Uani 1 1 d . . .
C5 C 0.8835(2) 0.1633(2) 0.51940(17) 0.0424(6) Uani 1 1 d . . .
N5 N 0.60398(19) 0.1884(2) 0.33997(17) 0.0574(7) Uani 1 1 d . B .
C7 C 0.8064(2) 0.0793(2) 0.40994(17) 0.0424(6) Uani 1 1 d . . .
C8 C 0.9788(2) 0.2377(2) 0.62641(17) 0.0445(6) Uani 1 1 d . . .
C9 C 0.7246(2) 0.0623(2) 0.34020(17) 0.0468(7) Uani 1 1 d . . .
N4 N 1.0987(2) 0.30492(19) 0.73946(16) 0.0559(7) Uani 1 1 d . . .
C11 C 0.6540(3) 0.3132(2) 0.2442(2) 0.0586(8) Uani 1 1 d . . .
H11A H 0.6468 0.2756 0.1938 0.070 Uiso 1 1 calc R . .
H11B H 0.5845 0.3422 0.2505 0.070 Uiso 1 1 calc R . .
C12 C 0.6853(2) -0.0601(2) 0.24315(19) 0.0530(7) Uani 1 1 d . . .
H12 H 0.7040 -0.1137 0.2213 0.064 Uiso 1 1 calc R . .
C13 C 0.8853(2) 0.2418(2) 0.57109(17) 0.0438(6) Uani 1 1 d . . .
C14 C 1.0024(2) 0.3038(2) 0.68747(18) 0.0470(7) Uani 1 1 d . . .
C15 C 1.0276(2) 0.1548(2) 0.61072(17) 0.0431(6) Uani 1 1 d . . .
C16 C 0.5655(2) 0.0634(3) 0.2453(2) 0.0575(8) Uani 1 1 d . . .
H16 H 0.5012 0.0893 0.2239 0.069 Uiso 1 1 calc R . .
C17 C 0.6804(3) 0.2593(2) 0.3258(2) 0.0594(9) Uani 1 1 d . . .
H17A H 0.7533 0.2355 0.3217 0.071 Uiso 1 1 calc R . .
H17B H 0.6812 0.2968 0.3764 0.071 Uiso 1 1 calc R . .
C18 C 0.8096(2) 0.3081(2) 0.57472(18) 0.0466(7) Uani 1 1 d . . .
H18 H 0.7480 0.3102 0.5371 0.056 Uiso 1 1 calc R . .
C19 C 0.5923(2) -0.0168(2) 0.2136(2) 0.0573(8) Uani 1 1 d . . .
H19 H 0.5464 -0.0424 0.1711 0.069 Uiso 1 1 calc R . .
C20 C 0.8303(3) 0.3711(2) 0.63706(19) 0.0514(7) Uani 1 1 d . . .
H20 H 0.7804 0.4157 0.6427 0.062 Uiso 1 1 calc R . .
C21 C 0.7495(2) -0.0186(2) 0.30785(18) 0.0468(7) Uani 1 1 d . . .
C22 C 0.9242(3) 0.3690(2) 0.69158(19) 0.0513(7) Uani 1 1 d . . .
H22 H 0.9353 0.4129 0.7324 0.062 Uiso 1 1 calc R . .
C23 C 0.6307(2) 0.1078(2) 0.30829(19) 0.0506(7) Uani 1 1 d . . .
C24 C 1.0173(3) 0.1806(3) 0.8743(2) 0.0641(9) Uani 1 1 d . . .
H24A H 1.0147 0.1644 0.8131 0.077 Uiso 1 1 calc R . .
H24B H 0.9480 0.2075 0.8863 0.077 Uiso 1 1 calc R . .
C25 C 0.4891(3) 0.2140(3) 0.3408(2) 0.0702(11) Uani 1 1 d D . .
C26 C 1.0964(3) 0.3260(2) 0.8326(2) 0.0650(9) Uani 1 1 d . . .
H26A H 1.0281 0.3550 0.8440 0.078 Uiso 1 1 calc R . .
H26B H 1.1559 0.3652 0.8480 0.078 Uiso 1 1 calc R . .
C27 C 0.7413(3) 0.3794(3) 0.2290(2) 0.0694(10) Uani 1 1 d . . .
H27A H 0.8087 0.3502 0.2156 0.083 Uiso 1 1 calc R . .
H27B H 0.7550 0.4124 0.2821 0.083 Uiso 1 1 calc R . .
C28 C 0.7094(4) 0.4405(3) 0.1549(3) 0.0792(11) Uani 1 1 d . . .
H28A H 0.6975 0.4083 0.1018 0.119 Uiso 1 1 calc R . .
H28B H 0.7671 0.4815 0.1476 0.119 Uiso 1 1 calc R . .
H28C H 0.6434 0.4703 0.1683 0.119 Uiso 1 1 calc R . .
C29 C 1.2015(3) 0.3045(3) 0.6959(3) 0.0779(11) Uani 1 1 d U . .
H29A H 1.1994 0.2595 0.6520 0.093 Uiso 1 1 calc R . .
H29B H 1.2602 0.2910 0.7383 0.093 Uiso 1 1 calc R . .
C30 C 1.1070(3) 0.2453(3) 0.8897(2) 0.0664(9) Uani 1 1 d . . .
H30A H 1.1765 0.2179 0.8793 0.080 Uiso 1 1 calc R . .
H30B H 1.1083 0.2627 0.9506 0.080 Uiso 1 1 calc R . .
C31 C 1.0300(4) 0.1008(3) 0.9287(3) 0.0829(12) Uani 1 1 d . . .
H31A H 1.0972 0.0725 0.9159 0.124 Uiso 1 1 calc R . .
H31B H 0.9696 0.0627 0.9157 0.124 Uiso 1 1 calc R . .
H31C H 1.0311 0.1160 0.9895 0.124 Uiso 1 1 calc R . .
C32 C 1.2275(4) 0.3918(4) 0.6513(3) 0.0986(15) Uani 1 1 d U . .
H32A H 1.1606 0.4128 0.6223 0.118 Uiso 1 1 calc R . .
H32B H 1.2481 0.4329 0.6967 0.118 Uiso 1 1 calc R . .
C33 C 1.3322(5) 0.4791(5) 0.5472(4) 0.139(3) Uani 1 1 d . . .
H33A H 1.2686 0.4966 0.5129 0.208 Uiso 1 1 calc R . .
H33B H 1.3936 0.4748 0.5103 0.208 Uiso 1 1 calc R . .
H33C H 1.3478 0.5209 0.5922 0.208 Uiso 1 1 calc R . .
C34 C 1.3113(4) 0.3915(5) 0.5889(3) 0.131(3) Uani 1 1 d . . .
H34A H 1.2912 0.3508 0.5430 0.157 Uiso 1 1 calc R . .
H34B H 1.3788 0.3715 0.6175 0.157 Uiso 1 1 calc R . .
C36 C 0.4150(5) 0.1243(5) 0.5356(4) 0.145(3) Uani 1 1 d . B .
H36A H 0.3422 0.1283 0.5101 0.217 Uiso 1 1 calc R . .
H36B H 0.4126 0.1291 0.5980 0.217 Uiso 1 1 calc R . .
H36C H 0.4463 0.0698 0.5208 0.217 Uiso 1 1 calc RD . .
C37 C 0.4845(4) 0.1965(5) 0.5009(3) 0.124(2) Uani 1 1 d DU . .
H37A H 0.5546 0.1699 0.4904 0.149 Uiso 1 1 calc R A 1
H37B H 0.4976 0.2348 0.5502 0.149 Uiso 1 1 calc R A 1
N1 N 0.80731(17) 0.15002(17) 0.45731(14) 0.0441(6) Uani 1 1 d . . .
C35A C 0.4615(4) 0.2586(4) 0.4195(4) 0.0596(12) Uani 0.594(6) 1 d P B 1
H35A H 0.3850 0.2751 0.4161 0.072 Uiso 0.594(6) 1 calc PRD B 1
H35B H 0.5053 0.3105 0.4262 0.072 Uiso 0.594(6) 1 calc PR B 1
C35B C 0.4264(6) 0.1704(5) 0.4058(5) 0.0596(12) Uani 0.406(6) 1 d PD B 2
H35C H 0.4285 0.1086 0.3972 0.072 Uiso 0.406(6) 1 calc PRD B 2
H35D H 0.3507 0.1892 0.4023 0.072 Uiso 0.406(6) 1 calc PR B 2

loop_
_atom_site_aniso_label
_atom_site_aniso_U_11
_atom_site_aniso_U_22
_atom_site_aniso_U_33
_atom_site_aniso_U_23
_atom_site_aniso_U_13
_atom_site_aniso_U_12
Ni1 0.0262(3) 0.0601(4) 0.0320(4) -0.0033(3) -0.0048(2) 0.0002(3)
N2 0.0284(11) 0.0629(15) 0.0335(11) -0.0028(10) -0.0032(8) -0.0005(10)
N3 0.0308(11) 0.0622(14) 0.0326(11) -0.0007(10) -0.0037(9) -0.0015(10)
N6 0.0335(12) 0.0653(15) 0.0378(12) -0.0050(11) -0.0057(9) -0.0010(11)
C4 0.0294(13) 0.0686(19) 0.0345(13) -0.0054(12) -0.0044(10) -0.0026(12)
C5 0.0311(13) 0.0631(17) 0.0328(13) -0.0012(12) -0.0009(10) 0.0002(12)
N5 0.0304(12) 0.088(2) 0.0523(15) -0.0078(13) -0.0103(10) 0.0128(12)
C7 0.0271(12) 0.0660(18) 0.0340(13) -0.0030(12) -0.0021(10) 0.0011(12)
C8 0.0385(14) 0.0598(17) 0.0349(13) 0.0009(12) -0.0013(11) -0.0022(12)
C9 0.0274(13) 0.077(2) 0.0355(13) -0.0023(13) -0.0037(10) 0.0005(13)
N4 0.0462(14) 0.0766(18) 0.0440(14) -0.0021(12) -0.0101(11) -0.0063(13)
C11 0.0486(17) 0.073(2) 0.0533(18) -0.0141(16) -0.0096(13) 0.0191(15)
C12 0.0379(15) 0.076(2) 0.0437(15) -0.0055(14) -0.0104(12) -0.0047(14)
C13 0.0379(14) 0.0611(17) 0.0322(13) 0.0007(12) -0.0013(10) -0.0021(12)
C14 0.0435(15) 0.0614(18) 0.0356(14) 0.0008(12) -0.0020(11) -0.0056(13)
C15 0.0328(13) 0.0635(18) 0.0328(13) -0.0016(12) -0.0025(10) -0.0036(12)
C16 0.0299(14) 0.096(3) 0.0455(16) -0.0017(16) -0.0114(12) 0.0021(15)
C17 0.0433(16) 0.083(2) 0.0509(17) -0.0149(16) -0.0113(13) 0.0135(16)
C18 0.0415(15) 0.0593(17) 0.0385(14) -0.0012(12) -0.0034(11) -0.0002(13)
C19 0.0365(15) 0.088(2) 0.0458(16) -0.0082(16) -0.0124(13) -0.0080(15)
C20 0.0513(17) 0.0609(18) 0.0420(15) -0.0009(13) 0.0005(12) 0.0045(14)
C21 0.0304(13) 0.0707(19) 0.0388(14) -0.0038(13) -0.0034(11) -0.0014(13)
C22 0.0551(17) 0.0603(18) 0.0382(15) -0.0065(13) -0.0027(12) -0.0038(14)
C23 0.0298(13) 0.079(2) 0.0423(15) -0.0040(14) -0.0053(11) 0.0055(13)
C24 0.060(2) 0.085(2) 0.0472(17) -0.0010(16) 0.0011(14) 0.0050(18)
C25 0.0347(16) 0.116(3) 0.059(2) 0.005(2) -0.0067(14) 0.0213(18)
C26 0.064(2) 0.077(2) 0.0519(18) -0.0155(16) -0.0205(15) -0.0030(18)
C27 0.061(2) 0.092(3) 0.056(2) -0.0193(18) -0.0009(16) 0.0038(19)
C28 0.081(3) 0.091(3) 0.066(2) -0.011(2) 0.014(2) 0.003(2)
C29 0.0457(19) 0.097(3) 0.090(3) -0.023(2) -0.0036(18) -0.0172(19)
C30 0.0543(19) 0.102(3) 0.0421(17) -0.0075(17) -0.0038(14) -0.0010(18)
C31 0.086(3) 0.095(3) 0.068(2) 0.009(2) 0.010(2) 0.014(2)
C32 0.081(3) 0.145(4) 0.069(3) -0.002(3) -0.004(2) -0.038(3)
C33 0.111(5) 0.230(8) 0.076(3) 0.013(4) 0.012(3) -0.063(5)
C34 0.085(3) 0.230(8) 0.078(3) -0.020(4) -0.007(3) -0.063(4)
C36 0.099(4) 0.219(8) 0.116(5) -0.015(5) 0.000(4) 0.015(5)
C37 0.078(3) 0.209(5) 0.089(3) 0.040(3) 0.018(2) 0.032(3)
N1 0.0303(11) 0.0667(15) 0.0349(11) -0.0016(11) -0.0031(9) 0.0022(10)
C35A 0.043(2) 0.063(3) 0.073(3) -0.003(2) -0.003(2) 0.015(2)
C35B 0.043(2) 0.063(3) 0.073(3) -0.003(2) -0.003(2) 0.015(2)

loop_
_atom_type_symbol
_atom_type_description
_atom_type_scat_dispersion_real
_atom_type_scat_dispersion_imag
_atom_type_scat_source
C C 0.0181 0.0091 'International Tables Vol C Tables 4.2.6.8 and 6.1.1.4'
H H 0.0000 0.0000 'International Tables Vol C Tables 4.2.6.8 and 6.1.1.4'
N N 0.0311 0.0180 'International Tables Vol C Tables 4.2.6.8 and 6.1.1.4'
Ni Ni -3.0029 0.5091 'International Tables Vol C Tables 4.2.6.8 and 6.1.1.4'

loop_
_geom_angle_atom_site_label_1
_geom_angle_atom_site_label_2
_geom_angle_atom_site_label_3
_geom_angle
_geom_angle_site_symmetry_1
_geom_angle_site_symmetry_3
N3 Ni1 N3 180.000(1) . 3_756
N3 Ni1 N2 89.81(9) . .
N3 Ni1 N2 90.19(9) 3_756 .
N3 Ni1 N2 90.19(9) . 3_756
N3 Ni1 N2 89.81(9) 3_756 3_756
N2 Ni1 N2 180.000(1) . 3_756
C4 N2 C7 106.6(2) . .
C4 N2 Ni1 126.00(19) . .
C7 N2 Ni1 127.37(18) . .
C5 N3 C15 106.3(2) . .
C5 N3 Ni1 126.42(18) . .
C15 N3 Ni1 127.27(19) . .
C4 N6 C15 121.6(2) . 3_756
N6 C4 N2 128.6(2) . .
N6 C4 C21 120.9(3) . .
N2 C4 C21 110.4(3) . .
N1 C5 N3 128.5(3) . .
N1 C5 C13 121.2(3) . .
N3 C5 C13 110.3(2) . .
C23 N5 C25 119.3(3) . .
C23 N5 C17 117.7(2) . .
C25 N5 C17 114.6(3) . .
N1 C7 N2 126.7(2) . .
N1 C7 C9 123.0(3) . .
N2 C7 C9 110.3(2) . .
C13 C8 C14 120.7(3) . .
C13 C8 C15 105.8(2) . .
C14 C8 C15 133.2(3) . .
C21 C9 C23 121.0(3) . .
C21 C9 C7 105.7(2) . .
C23 C9 C7 133.2(3) . .
C14 N4 C29 117.8(3) . .
C14 N4 C26 120.6(3) . .
C29 N4 C26 120.2(3) . .
C27 C11 C17 112.0(3) . .
C19 C12 C21 116.1(3) . .
C18 C13 C8 122.7(3) . .
C18 C13 C5 130.5(2) . .
C8 C13 C5 106.6(2) . .
N4 C14 C22 121.9(3) . .
N4 C14 C8 122.2(3) . .
C22 C14 C8 115.9(3) . .
N6 C15 N3 126.3(3) 3_756 .
N6 C15 C8 122.8(3) 3_756 .
N3 C15 C8 110.8(2) . .
C19 C16 C23 123.2(3) . .
N5 C17 C11 114.8(3) . .
C20 C18 C13 116.7(3) . .
C16 C19 C12 121.8(3) . .
C18 C20 C22 121.4(3) . .
C9 C21 C12 123.1(3) . .
C9 C21 C4 106.9(2) . .
C12 C21 C4 129.9(3) . .
C20 C22 C14 122.6(3) . .
N5 C23 C16 123.2(3) . .
N5 C23 C9 121.9(3) . .
C16 C23 C9 114.8(3) . .
C30 C24 C31 114.2(3) . .
C35A C25 C35B 60.1(4) . .
C35A C25 N5 113.4(3) . .
C35B C25 N5 114.5(4) . .
N4 C26 C30 111.7(3) . .
C11 C27 C28 112.3(3) . .
N4 C29 C32 113.3(4) . .
C24 C30 C26 114.5(3) . .
C34 C32 C29 117.1(6) . .
C32 C34 C33 114.5(6) . .
C36 C37 C35A 129.7(5) . .
C36 C37 C35B 84.3(5) . .
C35A C37 C35B 53.1(4) . .
C7 N1 C5 121.1(2) . .
C25 C35A C37 108.9(5) . .
C25 C35B C37 105.8(5) . .

loop_
_geom_bond_atom_site_label_1
_geom_bond_atom_site_label_2
_geom_bond_distance
_geom_bond_site_symmetry_2
Ni1 N3 1.900(2) .
Ni1 N3 1.900(2) 3_756
Ni1 N2 1.906(2) .
Ni1 N2 1.906(2) 3_756
N2 C4 1.367(4) .
N2 C7 1.383(4) .
N3 C5 1.372(4) .
N3 C15 1.386(3) .
N6 C4 1.317(4) .
N6 C15 1.319(4) 3_756
C4 C21 1.450(4) .
C5 N1 1.320(3) .
C5 C13 1.452(4) .
N5 C23 1.386(4) .
N5 C25 1.461(4) .
N5 C17 1.466(5) .
C7 N1 1.316(4) .
C7 C9 1.457(4) .
C8 C13 1.396(4) .
C8 C14 1.410(4) .
C8 C15 1.444(4) .
C9 C21 1.388(4) .
C9 C23 1.418(4) .
N4 C14 1.394(4) .
N4 C29 1.449(5) .
N4 C26 1.466(4) .
C11 C27 1.507(5) .
C11 C17 1.527(5) .
C12 C19 1.381(5) .
C12 C21 1.396(4) .
C13 C18 1.388(4) .
C14 C22 1.396(4) .
C15 N6 1.319(4) 3_756
C16 C19 1.381(5) .
C16 C23 1.406(4) .
C18 C20 1.382(4) .
C20 C22 1.392(4) .
C24 C30 1.499(5) .
C24 C31 1.499(5) .
C25 C35A 1.442(7) .
C25 C35B 1.449(8) .
C26 C30 1.530(5) .
C27 C28 1.518(6) .
C29 C32 1.556(7) .
C32 C34 1.431(7) .
C33 C34 1.528(9) .
C36 C37 1.516(9) .
C37 C35A 1.592(8) .
C37 C35B 1.644(8) .
